data_7040920
loop_
_publ_author_name
'Ahrens, Theresia'
'Teltewskoi, Michael'
'Ahrens, Mike'
'Braun, Thomas'
'Laubenstein, Reik'

_publ_section_title
;
 Competing reaction pathways of 3,3,3-trifluoropropene at rhodium hydrido,
 silyl and germyl complexes: C-F bond activation versus hydrogermylation.
;
_journal_issue 43
_journal_name_full 'Dalton transactions (Cambridge, England : 2003)'
_journal_page_first 17495
_journal_page_last 17507
_journal_paper_doi 10.1039/c6dt03027k
_journal_volume 45
_journal_year 2016
_chemical_formula_moiety 'C21 H18 F2 Ge'
_chemical_formula_sum 'C21 H18 F2 Ge'
_chemical_formula_weight 380.94
_chemical_name_systematic Compound_7
_space_group_IT_number 2
_symmetry_cell_setting triclinic
_symmetry_space_group_name_Hall '-P 1'
_symmetry_space_group_name_H-M 'P -1'
_atom_sites_solution_hydrogens geom
_atom_sites_solution_primary direct
_atom_sites_solution_secondary difmap
_audit_creation_method SHELXL-97
_audit_update_record
;
2016-07-28 deposited with the CCDC.
2016-10-07 downloaded from the CCDC.
;
_cell_angle_alpha 67.024(2)
_cell_angle_beta 83.103(2)
_cell_angle_gamma 84.211(2)
_cell_formula_units_Z 2
_cell_length_a 9.4950(4)
_cell_length_b 9.7733(4)
_cell_length_c 10.3171(4)
_cell_measurement_reflns_used 9559
_cell_measurement_temperature 100(2)
_cell_measurement_theta_max 28.32
_cell_measurement_theta_min 2.16
_cell_volume 873.54(6)
_computing_cell_refinement 'Bruker SAINT'
_computing_data_collection 'Bruker APEX2'
_computing_data_reduction 'Bruker SAINT'
_computing_molecular_graphics 'Bruker SHELXTL'
_computing_publication_material 'Bruker SHELXTL'
_computing_structure_refinement 'SHELXL-97 (Sheldrick, 1997)'
_computing_structure_solution 'SHELXS-97 (Sheldrick 2008)'
_diffrn_ambient_temperature 100(2)
_diffrn_measured_fraction_theta_full 1.000
_diffrn_measured_fraction_theta_max 0.998
_diffrn_measurement_device_type 'Bruker D8 Venture'
_diffrn_measurement_method '\f and \w scans'
_diffrn_radiation_monochromator graphite
_diffrn_radiation_source 'fine-focus sealed tube'
_diffrn_radiation_type MoK\a
_diffrn_radiation_wavelength 0.71073
_diffrn_reflns_av_R_equivalents 0.0351
_diffrn_reflns_av_sigmaI/netI 0.0211
_diffrn_reflns_limit_h_max 12
_diffrn_reflns_limit_h_min -12
_diffrn_reflns_limit_k_max 13
_diffrn_reflns_limit_k_min -13
_diffrn_reflns_limit_l_max 13
_diffrn_reflns_limit_l_min -13
_diffrn_reflns_number 28469
_diffrn_reflns_theta_full 25.00
_diffrn_reflns_theta_max 28.32
_diffrn_reflns_theta_min 2.15
_exptl_absorpt_coefficient_mu 1.771
_exptl_absorpt_correction_T_max 0.7457
_exptl_absorpt_correction_T_min 0.5843
_exptl_absorpt_correction_type multi-scan
_exptl_absorpt_process_details 'Bruker APEX2'
_exptl_crystal_colour colourless
_exptl_crystal_density_diffrn 1.448
_exptl_crystal_density_method 'not measured'
_exptl_crystal_description plate
_exptl_crystal_F_000 388
_exptl_crystal_size_max 0.51
_exptl_crystal_size_mid 0.14
_exptl_crystal_size_min 0.03
_refine_diff_density_max 0.543
_refine_diff_density_min -0.392
_refine_diff_density_rms 0.067
_refine_ls_extinction_method none
_refine_ls_goodness_of_fit_ref 1.052
_refine_ls_hydrogen_treatment constr
_refine_ls_matrix_type full
_refine_ls_number_parameters 217
_refine_ls_number_reflns 4346
_refine_ls_number_restraints 0
_refine_ls_restrained_S_all 1.052
_refine_ls_R_factor_all 0.0288
_refine_ls_R_factor_gt 0.0261
_refine_ls_shift/su_max 0.001
_refine_ls_shift/su_mean 0.000
_refine_ls_structure_factor_coef Fsqd
_refine_ls_weighting_details 'calc w=1/[\s^2^(Fo^2^)+(0.0322P)^2^+0.6105P] where P=(Fo^2^+2Fc^2^)/3'
_refine_ls_weighting_scheme calc
_refine_ls_wR_factor_gt 0.0643
_refine_ls_wR_factor_ref 0.0657
_reflns_number_gt 4079
_reflns_number_total 4346
_reflns_threshold_expression >2sigma(I)
_cod_data_source_file c6dt03027k2.cif
_cod_data_source_block Compound_7
_cod_depositor_comments 'Adding full bibliography for 7040919--7040920.cif.'
_cod_original_sg_symbol_H-M P-1
_cod_database_code 7040920

loop_
_symmetry_equiv_pos_as_xyz
'x, y, z'
'-x, -y, -z'

loop_
_atom_site_label
_atom_site_type_symbol
_atom_site_fract_x
_atom_site_fract_y
_atom_site_fract_z
_atom_site_U_iso_or_equiv
_atom_site_adp_type
_atom_site_occupancy
_atom_site_symmetry_multiplicity
_atom_site_calc_flag
_atom_site_refinement_flags
Ge1 Ge 0.560801(16) 0.660875(17) 0.681671(16) 0.01496(6) Uani 1 1 d .
F1 F 0.92570(12) 0.86162(15) 0.87270(14) 0.0392(3) Uani 1 1 d .
C1 C 0.57677(18) 0.7751(2) 0.8001(2) 0.0257(4) Uani 1 1 d .
H1A H 0.5030 0.8580 0.7770 0.031 Uiso 1 1 calc R
H1B H 0.5558 0.7092 0.9004 0.031 Uiso 1 1 calc R
C2 C 0.7178(2) 0.8382(2) 0.78493(19) 0.0265(4) Uani 1 1 d .
H2 H 0.7468 0.9114 0.6955 0.032 Uiso 1 1 calc R
F2 F 0.78520(18) 0.69910(18) 1.01117(14) 0.0626(5) Uani 1 1 d .
C3 C 0.80343(18) 0.8017(2) 0.88283(19) 0.0238(3) Uani 1 1 d .
C4 C 0.36275(16) 0.68332(17) 0.64267(16) 0.0166(3) Uani 1 1 d .
C6 C 0.11455(18) 0.6513(2) 0.7290(2) 0.0280(4) Uani 1 1 d .
H6 H 0.0438 0.6158 0.8057 0.034 Uiso 1 1 calc R
C5 C 0.25754(17) 0.63216(18) 0.75450(18) 0.0214(3) Uani 1 1 d .
H5 H 0.2836 0.5840 0.8486 0.026 Uiso 1 1 calc R
C7 C 0.07522(19) 0.7220(2) 0.5920(2) 0.0309(4) Uani 1 1 d .
H7 H -0.0224 0.7359 0.5750 0.037 Uiso 1 1 calc R
C9 C 0.32147(18) 0.75321(18) 0.50525(18) 0.0208(3) Uani 1 1 d .
H9 H 0.3918 0.7883 0.4281 0.025 Uiso 1 1 calc R
C8 C 0.1786(2) 0.7721(2) 0.4800(2) 0.0280(4) Uani 1 1 d .
H8 H 0.1519 0.8194 0.3861 0.034 Uiso 1 1 calc R
C10 C 0.68249(16) 0.73989(17) 0.50654(16) 0.0167(3) Uani 1 1 d .
C11 C 0.69235(18) 0.89346(18) 0.43488(18) 0.0220(3) Uani 1 1 d .
H11 H 0.6370 0.9594 0.4711 0.026 Uiso 1 1 calc R
C12 C 0.78157(19) 0.95151(19) 0.31168(19) 0.0248(3) Uani 1 1 d .
H12 H 0.7876 1.0562 0.2647 0.030 Uiso 1 1 calc R
C13 C 0.86176(18) 0.8561(2) 0.25762(18) 0.0240(3) Uani 1 1 d .
H13 H 0.9229 0.8954 0.1734 0.029 Uiso 1 1 calc R
C14 C 0.85280(18) 0.70340(19) 0.32629(18) 0.0230(3) Uani 1 1 d .
H14 H 0.9073 0.6382 0.2887 0.028 Uiso 1 1 calc R
C15 C 0.76403(17) 0.64539(18) 0.45027(17) 0.0195(3) Uani 1 1 d .
H15 H 0.7588 0.5406 0.4971 0.023 Uiso 1 1 calc R
C16 C 0.61392(17) 0.45157(18) 0.78319(16) 0.0179(3) Uani 1 1 d .
C17 C 0.52902(19) 0.34002(19) 0.78963(17) 0.0218(3) Uani 1 1 d .
H17 H 0.4433 0.3666 0.7443 0.026 Uiso 1 1 calc R
C18 C 0.5685(2) 0.1898(2) 0.86195(18) 0.0277(4) Uani 1 1 d .
H18 H 0.5102 0.1150 0.8650 0.033 Uiso 1 1 calc R
C19 C 0.6926(2) 0.1503(2) 0.92905(19) 0.0317(4) Uani 1 1 d .
H19 H 0.7191 0.0482 0.9789 0.038 Uiso 1 1 calc R
C20 C 0.7782(2) 0.2593(2) 0.9237(2) 0.0320(4) Uani 1 1 d .
H20 H 0.8636 0.2318 0.9695 0.038 Uiso 1 1 calc R
C21 C 0.73949(19) 0.4087(2) 0.85146(19) 0.0254(3) Uani 1 1 d .
H21 H 0.7989 0.4827 0.8483 0.030 Uiso 1 1 calc R

loop_
_atom_site_aniso_label
_atom_site_aniso_U_11
_atom_site_aniso_U_22
_atom_site_aniso_U_33
_atom_site_aniso_U_23
_atom_site_aniso_U_13
_atom_site_aniso_U_12
Ge1 0.01458(9) 0.01518(9) 0.01546(9) -0.00576(6) -0.00286(6) -0.00107(6)
F1 0.0269(6) 0.0526(8) 0.0506(7) -0.0307(6) -0.0035(5) -0.0124(5)
C1 0.0218(8) 0.0316(9) 0.0322(9) -0.0210(8) -0.0065(7) 0.0016(7)
C2 0.0332(9) 0.0219(8) 0.0254(8) -0.0084(7) -0.0055(7) -0.0060(7)
F2 0.0782(11) 0.0660(10) 0.0308(7) 0.0086(7) -0.0269(7) -0.0339(8)
C3 0.0211(8) 0.0240(8) 0.0278(8) -0.0112(7) -0.0018(6) -0.0031(6)
C4 0.0166(7) 0.0137(7) 0.0208(7) -0.0075(6) -0.0036(6) -0.0011(5)
C6 0.0183(8) 0.0279(9) 0.0415(10) -0.0180(8) 0.0033(7) -0.0056(7)
C5 0.0212(8) 0.0199(8) 0.0240(8) -0.0091(6) -0.0016(6) -0.0029(6)
C7 0.0183(8) 0.0303(9) 0.0508(12) -0.0209(9) -0.0120(8) 0.0017(7)
C9 0.0226(8) 0.0183(7) 0.0225(8) -0.0081(6) -0.0058(6) -0.0010(6)
C8 0.0291(9) 0.0239(9) 0.0338(9) -0.0106(7) -0.0169(7) 0.0016(7)
C10 0.0149(7) 0.0173(7) 0.0180(7) -0.0061(6) -0.0029(5) -0.0024(5)
C11 0.0225(8) 0.0169(7) 0.0254(8) -0.0077(6) -0.0005(6) 0.0003(6)
C12 0.0265(8) 0.0170(8) 0.0258(8) -0.0025(6) -0.0005(7) -0.0035(6)
C13 0.0224(8) 0.0273(9) 0.0206(8) -0.0073(7) 0.0022(6) -0.0062(7)
C14 0.0238(8) 0.0246(8) 0.0244(8) -0.0137(7) 0.0005(6) -0.0034(6)
C15 0.0214(7) 0.0164(7) 0.0225(8) -0.0086(6) -0.0029(6) -0.0035(6)
C16 0.0205(7) 0.0193(7) 0.0127(7) -0.0053(6) -0.0016(5) 0.0018(6)
C17 0.0281(8) 0.0202(8) 0.0162(7) -0.0057(6) -0.0033(6) -0.0008(6)
C18 0.0439(11) 0.0184(8) 0.0193(8) -0.0059(6) -0.0015(7) -0.0015(7)
C19 0.0477(11) 0.0235(9) 0.0183(8) -0.0052(7) -0.0034(7) 0.0124(8)
C20 0.0320(10) 0.0351(10) 0.0259(9) -0.0098(8) -0.0117(7) 0.0148(8)
C21 0.0231(8) 0.0282(9) 0.0248(8) -0.0100(7) -0.0067(7) 0.0033(7)

loop_
_atom_type_symbol
_atom_type_description
_atom_type_scat_dispersion_real
_atom_type_scat_dispersion_imag
_atom_type_scat_source
C C 0.0033 0.0016 'International Tables Vol C Tables 4.2.6.8 and 6.1.1.4'
H H 0.0000 0.0000 'International Tables Vol C Tables 4.2.6.8 and 6.1.1.4'
F F 0.0171 0.0103 'International Tables Vol C Tables 4.2.6.8 and 6.1.1.4'
Ge Ge 0.1547 1.8001 'International Tables Vol C Tables 4.2.6.8 and 6.1.1.4'

loop_
_geom_angle_atom_site_label_1
_geom_angle_atom_site_label_2
_geom_angle_atom_site_label_3
_geom_angle
C4 Ge1 C16 109.63(6)
C4 Ge1 C10 110.45(6)
C16 Ge1 C10 110.00(6)
C4 Ge1 C1 106.56(7)
C16 Ge1 C1 110.20(7)
C10 Ge1 C1 109.94(7)
C2 C1 Ge1 115.64(12)
C2 C1 H1A 108.4
Ge1 C1 H1A 108.4
C2 C1 H1B 108.4
Ge1 C1 H1B 108.4
H1A C1 H1B 107.4
C3 C2 C1 125.63(17)
C3 C2 H2 117.2
C1 C2 H2 117.2
C2 C3 F2 126.33(17)
C2 C3 F1 126.21(17)
F2 C3 F1 107.45(15)
C5 C4 C9 118.59(15)
C5 C4 Ge1 119.63(12)
C9 C4 Ge1 121.76(12)
C7 C6 C5 120.22(17)
C7 C6 H6 119.9
C5 C6 H6 119.9
C6 C5 C4 120.48(16)
C6 C5 H5 119.8
C4 C5 H5 119.8
C8 C7 C6 119.88(16)
C8 C7 H7 120.1
C6 C7 H7 120.1
C8 C9 C4 120.83(16)
C8 C9 H9 119.6
C4 C9 H9 119.6
C7 C8 C9 120.00(17)
C7 C8 H8 120.0
C9 C8 H8 120.0
C11 C10 C15 118.24(14)
C11 C10 Ge1 120.52(12)
C15 C10 Ge1 121.23(12)
C12 C11 C10 121.21(15)
C12 C11 H11 119.4
C10 C11 H11 119.4
C13 C12 C11 119.72(16)
C13 C12 H12 120.1
C11 C12 H12 120.1
C12 C13 C14 120.06(16)
C12 C13 H13 120.0
C14 C13 H13 120.0
C13 C14 C15 120.13(15)
C13 C14 H14 119.9
C15 C14 H14 119.9
C14 C15 C10 120.63(15)
C14 C15 H15 119.7
C10 C15 H15 119.7
C17 C16 C21 118.16(15)
C17 C16 Ge1 121.22(12)
C21 C16 Ge1 120.62(13)
C16 C17 C18 120.84(16)
C16 C17 H17 119.6
C18 C17 H17 119.6
C19 C18 C17 119.96(18)
C19 C18 H18 120.0
C17 C18 H18 120.0
C18 C19 C20 120.03(17)
C18 C19 H19 120.0
C20 C19 H19 120.0
C19 C20 C21 120.16(17)
C19 C20 H20 119.9
C21 C20 H20 119.9
C20 C21 C16 120.86(17)
C20 C21 H21 119.6
C16 C21 H21 119.6

loop_
_geom_bond_atom_site_label_1
_geom_bond_atom_site_label_2
_geom_bond_distance
Ge1 C4 1.9432(15)
Ge1 C16 1.9447(16)
Ge1 C10 1.9456(15)
Ge1 C1 1.9764(16)
F1 C3 1.327(2)
C1 C2 1.496(2)
C1 H1A 0.9900
C1 H1B 0.9900
C2 C3 1.291(2)
C2 H2 0.9500
F2 C3 1.316(2)
C4 C5 1.397(2)
C4 C9 1.398(2)
C6 C7 1.388(3)
C6 C5 1.394(2)
C6 H6 0.9500
C5 H5 0.9500
C7 C8 1.386(3)
C7 H7 0.9500
C9 C8 1.393(2)
C9 H9 0.9500
C8 H8 0.9500
C10 C11 1.398(2)
C10 C15 1.399(2)
C11 C12 1.389(2)
C11 H11 0.9500
C12 C13 1.386(3)
C12 H12 0.9500
C13 C14 1.386(2)
C13 H13 0.9500
C14 C15 1.393(2)
C14 H14 0.9500
C15 H15 0.9500
C16 C17 1.397(2)
C16 C21 1.401(2)
C17 C18 1.397(2)
C17 H17 0.9500
C18 C19 1.382(3)
C18 H18 0.9500
C19 C20 1.384(3)
C19 H19 0.9500
C20 C21 1.390(3)
C20 H20 0.9500
C21 H21 0.9500
